data_9009382
loop_
_publ_author_name
'Makovicky, E.'
'Mumme, W. G.'
'Madsen, I. C.'

_publ_section_title
;
 The crystal structure of vikingite
;
_journal_name_full 'Neues Jahrbuch fur Mineralogie, Monatshefte'
_journal_page_first 454
_journal_page_last 468
_journal_volume 1992
_journal_year 1992
_chemical_compound_source 'La Roche Balue, France'
_chemical_formula_sum 'Ag1.78 Bi5.78 Pb5.44 S15'
_chemical_name_mineral Vikingite
_space_group_IT_number 12
_symmetry_space_group_name_Hall '-C 2y'
_symmetry_space_group_name_H-M 'C 1 2/m 1'
_cell_angle_alpha 90
_cell_angle_beta 95.59
_cell_angle_gamma 90
_cell_length_a 13.598
_cell_length_b 4.112
_cell_length_c 25.2490
_cell_formula_units_Z 2
_cell_volume 1405.083
_database_code_amcsd 0014865
_exptl_crystal_density_diffrn 7.110
_cod_original_formula_sum 'Bi5.78 Ag1.78 Pb5.44 S15'
_cod_database_code 9009382

loop_
_space_group_symop_operation_xyz
x,y,z
1/2+x,1/2+y,z
x,-y,z
1/2+x,1/2-y,z
-x,y,-z
1/2-x,1/2+y,-z
-x,-y,-z
1/2-x,1/2-y,-z

loop_
_atom_site_aniso_label
_atom_site_aniso_U_11
_atom_site_aniso_U_22
_atom_site_aniso_U_33
_atom_site_aniso_U_12
_atom_site_aniso_U_13
_atom_site_aniso_U_23
BiMe1 0.05180 0.02630 0.01500 0.00000 0.01420 0.00000
AgMe1 0.05180 0.02630 0.01500 0.00000 0.01420 0.00000
AgMe2 0.05500 0.03800 0.02780 0.00000 0.01110 0.00000
BiMe2 0.05500 0.03800 0.02780 0.00000 0.01110 0.00000
PbMe3 0.05150 0.03400 0.03870 0.00000 0.01190 0.00000
AgMe4 0.07850 0.04320 0.02880 0.00000 0.01260 0.00000
PbMe4 0.07850 0.04320 0.02880 0.00000 0.01260 0.00000
BiMe4 0.07850 0.04320 0.02880 0.00000 0.01260 0.00000
BiMe5 0.05130 0.02860 0.01690 0.00000 0.01340 0.00000
PbMe6 0.05320 0.03450 0.02080 0.00000 0.01500 0.00000
PbMe7 0.05730 0.02940 0.02140 0.00000 0.01510 0.00000

loop_
_atom_site_label
_atom_site_fract_x
_atom_site_fract_y
_atom_site_fract_z
_atom_site_occupancy
_atom_site_U_iso_or_equiv
BiMe1 0.37030 0.00000 0.03940 0.97000 ?
AgMe1 0.37030 0.00000 0.03940 0.03000 ?
AgMe2 0.10230 0.00000 0.10730 0.48000 ?
BiMe2 0.10230 0.00000 0.10730 0.52000 ?
PbMe3 0.34970 0.50000 0.19350 1.00000 ?
AgMe4 0.13330 0.00000 0.28290 0.38000 ?
PbMe4 0.13330 0.00000 0.28290 0.22000 ?
BiMe4 0.13330 0.00000 0.28290 0.40000 ?
BiMe5 0.42610 0.00000 0.35140 1.00000 ?
PbMe6 0.21520 0.50000 0.42680 1.00000 ?
PbMe7 0.00000 0.00000 0.50000 1.00000 ?
S1 0.00000 0.00000 0.00000 1.00000 0.04660
S2 0.25660 0.50000 0.07530 1.00000 0.03150
S3 0.47780 0.00000 0.12950 1.00000 0.03180
S4 0.20950 0.00000 0.19480 1.00000 0.03700
S5 0.50090 0.00000 0.26020 1.00000 0.02300
S6 0.29420 0.50000 0.31740 1.00000 0.01810
S7 0.06930 0.00000 0.39140 1.00000 0.01720
S8 0.35600 0.00000 0.46680 1.00000 0.01370

loop_
_cod_related_entry_id
_cod_related_entry_database
_cod_related_entry_code
1 AMCSD 0014865
